data_7150382
loop_
_publ_author_name
'Hoffmann-R\"oder, Anja'
'Seiler, Paul'
'Diederich, Fran\,cois'

_publ_section_title
;
 Nucleophilic trifluoromethylation of cyclic imides using
 (trifluoromethyl)trimethylsilane CF3SiMe3.
;
_journal_issue 16
_journal_name_full 'Organic &amp; biomolecular chemistry'
_journal_page_first 2267
_journal_page_last 2269
_journal_paper_doi 10.1039/b407555b
_journal_volume 2
_journal_year 2004
_chemical_formula_moiety 'C14 H14 F3 N O2'
_chemical_formula_sum 'C14 H14 F3 N O2'
_chemical_formula_weight 285.26
_chemical_name_systematic
;
?
;
_space_group_IT_number 2
_symmetry_cell_setting triclinic
_symmetry_space_group_name_Hall '-P 1'
_symmetry_space_group_name_H-M 'P -1'
_atom_sites_solution_hydrogens geom
_atom_sites_solution_primary direct
_atom_sites_solution_secondary difmap
_audit_creation_method SHELXL-97
_cell_angle_alpha 95.290(2)
_cell_angle_beta 94.206(2)
_cell_angle_gamma 111.866(2)
_cell_formula_units_Z 2
_cell_length_a 6.4271(3)
_cell_length_b 7.7669(4)
_cell_length_c 14.1095(8)
_cell_measurement_reflns_used 2249
_cell_measurement_temperature 193(2)
_cell_measurement_theta_max 26.03
_cell_measurement_theta_min 2.85
_cell_volume 646.44(6)
_computing_cell_refinement 'HKL Scalepack (Otwinowski & Minor 1997)'
_computing_data_collection 'Kappa CCD'
_computing_data_reduction 'Denzo + Scalepak (Otwinowski & Minor, 1997)'
_computing_molecular_graphics 'ORTEP (Johnson,1976)'
_computing_publication_material SHELXL97
_computing_structure_refinement 'SHELXL97 (Sheldrick, 1997)'
_computing_structure_solution 'SIR97 (Altomare et Al., 1997)'
_diffrn_ambient_temperature 193(2)
_diffrn_measured_fraction_theta_full 0.993
_diffrn_measured_fraction_theta_max 0.993
_diffrn_measurement_device_type 'Kappa CCD'
_diffrn_measurement_method CCD
_diffrn_radiation_monochromator graphite
_diffrn_radiation_source 'fine-focus sealed tube'
_diffrn_radiation_type MoK\a
_diffrn_radiation_wavelength 0.7107
_diffrn_reflns_av_R_equivalents 0.0364
_diffrn_reflns_av_sigmaI/netI 0.0624
_diffrn_reflns_limit_h_max 7
_diffrn_reflns_limit_h_min -7
_diffrn_reflns_limit_k_max 9
_diffrn_reflns_limit_k_min -9
_diffrn_reflns_limit_l_max 17
_diffrn_reflns_limit_l_min -17
_diffrn_reflns_number 4375
_diffrn_reflns_theta_full 26.03
_diffrn_reflns_theta_max 26.03
_diffrn_reflns_theta_min 2.85
_exptl_absorpt_coefficient_mu 0.126
_exptl_absorpt_correction_type none
_exptl_crystal_colour colorless
_exptl_crystal_density_diffrn 1.466
_exptl_crystal_density_method 'not measured'
_exptl_crystal_description 'Cut fragment'
_exptl_crystal_F_000 296
_exptl_crystal_size_max 0.22
_exptl_crystal_size_mid 0.03
_exptl_crystal_size_min 0.02
_refine_diff_density_max 0.201
_refine_diff_density_min -0.272
_refine_diff_density_rms 0.045
_refine_ls_extinction_coef 0.038(9)
_refine_ls_extinction_expression Fc^*^=kFc[1+0.001xFc^2^\l^3^/sin(2\q)]^-1/4^
_refine_ls_extinction_method SHELXL97
_refine_ls_goodness_of_fit_ref 0.931
_refine_ls_hydrogen_treatment 'H-atoms riding'
_refine_ls_matrix_type full
_refine_ls_number_parameters 182
_refine_ls_number_reflns 2530
_refine_ls_number_restraints 0
_refine_ls_restrained_S_all 0.931
_refine_ls_R_factor_all 0.0723
_refine_ls_R_factor_gt 0.0467
_refine_ls_shift/su_max 0.006
_refine_ls_shift/su_mean 0.001
_refine_ls_structure_factor_coef Fsqd
_refine_ls_weighting_details 'calc w=1/[\s^2^(Fo^2^)+(0.0977P)^2^+0.0000P] where P=(Fo^2^+2Fc^2^)/3'
_refine_ls_weighting_scheme calc
_refine_ls_wR_factor_gt 0.1270
_refine_ls_wR_factor_ref 0.1507
_reflns_number_gt 1820
_reflns_number_total 2530
_reflns_threshold_expression >2sigma(I)
_cod_data_source_file b407555b.txt
_cod_data_source_block compound12
_cod_depositor_comments
;
The following automatic conversions were performed:
'_symmetry_cell_setting' value 'Triclinic' changed to 'triclinic'
according to '/home/saulius/struct/CIF-dictionaries/cif_core.dic'
dictionary named 'cif_core.dic' version 2.4.1 from 2010-06-29.

Automatic conversion script
Id: cif_fix_enum 1527 2010-12-29 10:47:43Z saulius 
;
_cod_database_code 7150382

loop_
_symmetry_equiv_pos_as_xyz
'x, y, z'
'-x, -y, -z'

loop_
_atom_site_label
_atom_site_type_symbol
_atom_site_fract_x
_atom_site_fract_y
_atom_site_fract_z
_atom_site_U_iso_or_equiv
_atom_site_adp_type
_atom_site_occupancy
_atom_site_calc_flag
_atom_site_refinement_flags
_atom_site_disorder_assembly
_atom_site_disorder_group
C1 C -0.0002(3) 0.2977(3) 0.31736(13) 0.0283(4) Uani 1 d . . .
N2 N 0.1963(2) 0.2868(2) 0.27524(11) 0.0272(4) Uani 1 d . . .
C3 C 0.3913(3) 0.4326(3) 0.30835(14) 0.0322(5) Uani 1 d . . .
C4 C 0.3419(3) 0.5773(3) 0.37164(15) 0.0331(5) Uani 1 d . . .
H4A H 0.4164 0.6076 0.4392 0.040 Uiso 1 calc R . .
C5 C 0.0825(3) 0.5037(3) 0.35917(13) 0.0294(4) Uani 1 d . . .
H5A H 0.0153 0.5274 0.4183 0.035 Uiso 1 calc R . .
C6 C 0.0961(3) 0.6426(3) 0.28580(16) 0.0372(5) Uani 1 d . . .
H6A H 0.0633 0.5838 0.2182 0.045 Uiso 1 calc R . .
H6B H 0.0056 0.7194 0.2985 0.045 Uiso 1 calc R . .
C7 C 0.3501(3) 0.7459(3) 0.31980(17) 0.0401(5) Uani 1 d . . .
H7A H 0.3866 0.8631 0.3635 0.048 Uiso 1 calc R . .
H7B H 0.4467 0.7667 0.2671 0.048 Uiso 1 calc R . .
O8 O 0.5783(2) 0.4457(2) 0.28848(12) 0.0456(4) Uani 1 d . . .
O9 O -0.1886(2) 0.23044(19) 0.24913(10) 0.0348(4) Uani 1 d . . .
H9A H -0.2686 0.2935 0.2582 0.052 Uiso 1 calc R . .
C10 C -0.0512(4) 0.1724(3) 0.39725(15) 0.0391(5) Uani 1 d . . .
F11 F -0.0954(2) -0.00700(17) 0.36584(10) 0.0532(4) Uani 1 d . . .
F12 F -0.2311(2) 0.17612(19) 0.43896(10) 0.0532(4) Uani 1 d . . .
F13 F 0.1220(2) 0.2279(2) 0.46711(9) 0.0561(4) Uani 1 d . . .
C14 C 0.1862(3) 0.1336(3) 0.20310(14) 0.0315(5) Uani 1 d . . .
H14A H 0.0359 0.0310 0.1986 0.038 Uiso 1 calc R . .
H14B H 0.3008 0.0841 0.2244 0.038 Uiso 1 calc R . .
C15 C 0.2270(3) 0.1939(3) 0.10506(14) 0.0294(4) Uani 1 d . . .
C16 C 0.0816(4) 0.2600(3) 0.05715(15) 0.0376(5) Uani 1 d . . .
H16A H -0.0425 0.2696 0.0867 0.045 Uiso 1 calc R . .
C17 C 0.1161(4) 0.3121(3) -0.03370(16) 0.0432(6) Uani 1 d . . .
H17A H 0.0158 0.3575 -0.0659 0.052 Uiso 1 calc R . .
C18 C 0.2961(4) 0.2983(3) -0.07763(15) 0.0412(5) Uani 1 d . . .
H18A H 0.3196 0.3341 -0.1398 0.049 Uiso 1 calc R . .
C19 C 0.4402(4) 0.2325(3) -0.03067(16) 0.0420(5) Uani 1 d . . .
H19A H 0.5635 0.2222 -0.0606 0.050 Uiso 1 calc R . .
C20 C 0.4066(3) 0.1805(3) 0.06082(15) 0.0379(5) Uani 1 d . . .
H20A H 0.5076 0.1357 0.0929 0.045 Uiso 1 calc R . .

loop_
_atom_site_aniso_label
_atom_site_aniso_U_11
_atom_site_aniso_U_22
_atom_site_aniso_U_33
_atom_site_aniso_U_23
_atom_site_aniso_U_13
_atom_site_aniso_U_12
C1 0.0264(9) 0.0296(10) 0.0287(10) -0.0002(8) 0.0012(8) 0.0118(8)
N2 0.0254(8) 0.0271(8) 0.0301(8) 0.0005(7) 0.0025(6) 0.0119(7)
C3 0.0263(10) 0.0354(11) 0.0362(11) 0.0034(9) -0.0001(8) 0.0142(8)
C4 0.0285(10) 0.0326(11) 0.0360(11) -0.0034(8) -0.0011(8) 0.0117(8)
C5 0.0274(10) 0.0317(10) 0.0290(10) -0.0006(8) 0.0024(8) 0.0125(8)
C6 0.0378(11) 0.0331(11) 0.0432(12) 0.0053(9) 0.0006(9) 0.0169(9)
C7 0.0373(11) 0.0302(11) 0.0512(13) 0.0034(9) 0.0094(10) 0.0109(9)
O8 0.0258(8) 0.0470(9) 0.0643(11) -0.0046(8) 0.0028(7) 0.0174(7)
O9 0.0263(7) 0.0374(8) 0.0387(8) -0.0059(6) -0.0026(6) 0.0137(6)
C10 0.0426(12) 0.0348(12) 0.0384(12) 0.0045(9) 0.0091(10) 0.0123(10)
F11 0.0752(10) 0.0314(7) 0.0550(8) 0.0117(6) 0.0212(7) 0.0189(7)
F12 0.0564(8) 0.0470(8) 0.0529(8) 0.0072(6) 0.0304(7) 0.0115(7)
F13 0.0664(9) 0.0592(9) 0.0397(7) 0.0178(6) -0.0007(7) 0.0193(7)
C14 0.0349(11) 0.0271(10) 0.0355(11) 0.0003(8) 0.0040(8) 0.0162(8)
C15 0.0301(10) 0.0242(9) 0.0325(10) -0.0023(8) 0.0020(8) 0.0105(8)
C16 0.0351(11) 0.0447(12) 0.0370(11) 0.0018(9) 0.0054(9) 0.0205(9)
C17 0.0496(13) 0.0492(14) 0.0371(12) 0.0066(10) 0.0032(10) 0.0260(11)
C18 0.0454(13) 0.0385(12) 0.0341(12) 0.0022(9) 0.0071(10) 0.0096(10)
C19 0.0359(11) 0.0441(13) 0.0436(13) -0.0015(10) 0.0135(10) 0.0123(10)
C20 0.0333(11) 0.0403(12) 0.0427(12) 0.0014(9) 0.0063(9) 0.0175(9)

loop_
_atom_type_symbol
_atom_type_description
_atom_type_scat_dispersion_real
_atom_type_scat_dispersion_imag
_atom_type_scat_source
C C 0.0033 0.0016 'International Tables Vol C Tables 4.2.6.8 and 6.1.1.4'
H H 0.0000 0.0000 'International Tables Vol C Tables 4.2.6.8 and 6.1.1.4'
N N 0.0061 0.0033 'International Tables Vol C Tables 4.2.6.8 and 6.1.1.4'
O O 0.0106 0.0060 'International Tables Vol C Tables 4.2.6.8 and 6.1.1.4'
F F 0.0171 0.0103 'International Tables Vol C Tables 4.2.6.8 and 6.1.1.4'

loop_
_geom_angle_atom_site_label_1
_geom_angle_atom_site_label_2
_geom_angle_atom_site_label_3
_geom_angle
_geom_angle_site_symmetry_1
_geom_angle_site_symmetry_3
_geom_angle_publ_flag
O9 C1 N2 110.33(14) . . ?
O9 C1 C5 116.94(15) . . ?
N2 C1 C5 102.67(15) . . ?
O9 C1 C10 107.41(16) . . ?
N2 C1 C10 108.68(15) . . ?
C5 C1 C10 110.56(16) . . ?
C3 N2 C1 113.63(15) . . ?
C3 N2 C14 122.46(16) . . ?
C1 N2 C14 123.91(15) . . ?
O8 C3 N2 124.82(18) . . ?
O8 C3 C4 125.48(18) . . ?
N2 C3 C4 109.69(16) . . ?
C3 C4 C5 103.19(15) . . ?
C3 C4 C7 112.21(17) . . ?
C5 C4 C7 89.74(15) . . ?
C1 C5 C4 106.35(15) . . ?
C1 C5 C6 115.73(16) . . ?
C4 C5 C6 88.72(15) . . ?
C7 C6 C5 89.49(15) . . ?
C6 C7 C4 88.65(15) . . ?
F11 C10 F13 107.14(18) . . ?
F11 C10 F12 106.76(17) . . ?
F13 C10 F12 106.48(17) . . ?
F11 C10 C1 112.82(17) . . ?
F13 C10 C1 111.65(17) . . ?
F12 C10 C1 111.62(17) . . ?
N2 C14 C15 112.95(15) . . ?
C20 C15 C16 118.96(19) . . ?
C20 C15 C14 120.77(17) . . ?
C16 C15 C14 120.26(17) . . ?
C17 C16 C15 120.41(19) . . ?
C18 C17 C16 120.4(2) . . ?
C19 C18 C17 119.5(2) . . ?
C18 C19 C20 120.3(2) . . ?
C15 C20 C19 120.45(19) . . ?

loop_
_geom_bond_atom_site_label_1
_geom_bond_atom_site_label_2
_geom_bond_distance
_geom_bond_site_symmetry_2
_geom_bond_publ_flag
C1 O9 1.390(2) . ?
C1 N2 1.462(2) . ?
C1 C5 1.529(3) . ?
C1 C10 1.531(3) . ?
N2 C3 1.353(2) . ?
N2 C14 1.472(2) . ?
C3 O8 1.223(2) . ?
C3 C4 1.511(3) . ?
C4 C5 1.538(3) . ?
C4 C7 1.544(3) . ?
C5 C6 1.547(3) . ?
C6 C7 1.542(3) . ?
C10 F11 1.338(2) . ?
C10 F13 1.342(2) . ?
C10 F12 1.344(2) . ?
C14 C15 1.511(3) . ?
C15 C20 1.384(3) . ?
C15 C16 1.387(3) . ?
C16 C17 1.388(3) . ?
C17 C18 1.385(3) . ?
C18 C19 1.372(3) . ?
C19 C20 1.396(3) . ?

loop_
_geom_torsion_atom_site_label_1
_geom_torsion_atom_site_label_2
_geom_torsion_atom_site_label_3
_geom_torsion_atom_site_label_4
_geom_torsion
_geom_torsion_site_symmetry_1
_geom_torsion_site_symmetry_2
_geom_torsion_site_symmetry_3
_geom_torsion_site_symmetry_4
_geom_torsion_publ_flag
O9 C1 N2 C3 142.98(17) . . . . ?
C5 C1 N2 C3 17.6(2) . . . . ?
C10 C1 N2 C3 -99.49(19) . . . . ?
O9 C1 N2 C14 -36.6(2) . . . . ?
C5 C1 N2 C14 -161.95(16) . . . . ?
C10 C1 N2 C14 80.9(2) . . . . ?
C1 N2 C3 O8 174.38(18) . . . . ?
C14 N2 C3 O8 -6.0(3) . . . . ?
C1 N2 C3 C4 -6.7(2) . . . . ?
C14 N2 C3 C4 172.88(16) . . . . ?
O8 C3 C4 C5 171.62(19) . . . . ?
N2 C3 C4 C5 -7.3(2) . . . . ?
O8 C3 C4 C7 76.4(3) . . . . ?
N2 C3 C4 C7 -102.5(2) . . . . ?
O9 C1 C5 C4 -141.95(16) . . . . ?
N2 C1 C5 C4 -21.05(19) . . . . ?
C10 C1 C5 C4 94.74(19) . . . . ?
O9 C1 C5 C6 -45.3(2) . . . . ?
N2 C1 C5 C6 75.58(19) . . . . ?
C10 C1 C5 C6 -168.63(16) . . . . ?
C3 C4 C5 C1 17.6(2) . . . . ?
C7 C4 C5 C1 130.37(16) . . . . ?
C3 C4 C5 C6 -98.89(17) . . . . ?
C7 C4 C5 C6 13.89(15) . . . . ?
C1 C5 C6 C7 -121.47(17) . . . . ?
C4 C5 C6 C7 -13.91(15) . . . . ?
C5 C6 C7 C4 13.85(15) . . . . ?
C3 C4 C7 C6 90.23(18) . . . . ?
C5 C4 C7 C6 -13.93(15) . . . . ?
O9 C1 C10 F11 59.7(2) . . . . ?
N2 C1 C10 F11 -59.7(2) . . . . ?
C5 C1 C10 F11 -171.68(16) . . . . ?
O9 C1 C10 F13 -179.61(15) . . . . ?
N2 C1 C10 F13 61.0(2) . . . . ?
C5 C1 C10 F13 -50.9(2) . . . . ?
O9 C1 C10 F12 -60.6(2) . . . . ?
N2 C1 C10 F12 -179.92(15) . . . . ?
C5 C1 C10 F12 68.1(2) . . . . ?
C3 N2 C14 C15 -69.6(2) . . . . ?
C1 N2 C14 C15 109.94(19) . . . . ?
N2 C14 C15 C20 119.42(19) . . . . ?
N2 C14 C15 C16 -61.9(2) . . . . ?
C20 C15 C16 C17 -0.1(3) . . . . ?
C14 C15 C16 C17 -178.77(19) . . . . ?
C15 C16 C17 C18 0.1(3) . . . . ?
C16 C17 C18 C19 0.1(3) . . . . ?
C17 C18 C19 C20 -0.3(3) . . . . ?
C16 C15 C20 C19 -0.1(3) . . . . ?
C14 C15 C20 C19 178.54(18) . . . . ?
C18 C19 C20 C15 0.3(3) . . . . ?

loop_
_cod_related_entry_id
_cod_related_entry_database
_cod_related_entry_code
1 ChemSpider 9646490
